data_2201370
loop_
_publ_author_name
'Wanida Wongratchasee'
'Suchada Chantrapromma'
'Hoong-Kun Fun'
'Anwar Usman'
'Chatchanok Karalai'
'Chanita Ponglimanont'
'Kan Chantrapromma'

_publ_section_title
;
 Ring contraction in a dinuclear zinc(II) complex of a Robson
 macrocycle
;
_journal_issue 7
_journal_name_full 'Acta Crystallographica Section E'
_journal_page_first m344
_journal_page_last m346
_journal_paper_doi 10.1107/S160053680201036X
_journal_volume 58
_journal_year 2002
_chemical_formula_iupac '[Zn2 (C38 H38 Cl2 N6 O2) (C2 H3 O2)2], 1.75C2 H6 O, 0.25H2 O'
_chemical_formula_moiety '(C42 H44 Cl2 N6 O6 Zn2), 1.75C2 H6 O, 0.25H2 O'
_chemical_formula_sum 'C45.5 H55 Cl2 N6 O8 Zn2'
_chemical_formula_weight 1015.60
_chemical_melting_point 492(5)
_chemical_name_systematic ?
_space_group_IT_number 14
_symmetry_cell_setting monoclinic
_symmetry_space_group_name_Hall '-P 2ybc'
_symmetry_space_group_name_H-M 'P 1 21/c 1'
_atom_sites_solution_hydrogens geom
_atom_sites_solution_primary direct
_atom_sites_solution_secondary difmap
_audit_creation_method SHELXL-97
_cell_angle_alpha 90.00
_cell_angle_beta 103.6580(10)
_cell_angle_gamma 90.00
_cell_formula_units_Z 4
_cell_length_a 26.0725(4)
_cell_length_b 9.58360(10)
_cell_length_c 19.74830(10)
_cell_measurement_reflns_used 8192
_cell_measurement_temperature 293(2)
_cell_measurement_theta_max 28.33
_cell_measurement_theta_min 2.44
_cell_volume 4794.94(9)
_computing_cell_refinement 'SAINT (Siemens, 1996)'
_computing_data_collection 'SMART (Siemens, 1996)'
_computing_data_reduction 'SAINT and SADABS (Sheldrick, 1996)'
_computing_molecular_graphics SHELXTL
_computing_publication_material 'SHELXTL and PLATON (Spek, 1990)'
_computing_structure_refinement SHELXTL
_computing_structure_solution 'SHELXTL (Sheldrick, 1997)'
_diffrn_ambient_temperature 293(2)
_diffrn_detector_area_resol_mean 8.33
_diffrn_measured_fraction_theta_full 0.970
_diffrn_measured_fraction_theta_max 0.970
_diffrn_measurement_device_type 'Siemens SMART CCD area-detector'
_diffrn_measurement_method \w
_diffrn_radiation_monochromator graphite
_diffrn_radiation_source 'fine-focus sealed tube'
_diffrn_radiation_type MoK\a
_diffrn_radiation_wavelength 0.71073
_diffrn_reflns_av_R_equivalents 0.093
_diffrn_reflns_av_sigmaI/netI 0.1214
_diffrn_reflns_limit_h_max 34
_diffrn_reflns_limit_h_min -30
_diffrn_reflns_limit_k_max 12
_diffrn_reflns_limit_k_min -12
_diffrn_reflns_limit_l_max 26
_diffrn_reflns_limit_l_min -23
_diffrn_reflns_number 28105
_diffrn_reflns_theta_full 28.17
_diffrn_reflns_theta_max 28.17
_diffrn_reflns_theta_min 2.44
_diffrn_standards_decay_% 0
_diffrn_standards_interval_count none
_diffrn_standards_number 0
_exptl_absorpt_coefficient_mu 1.169
_exptl_absorpt_correction_T_max 0.751
_exptl_absorpt_correction_T_min 0.571
_exptl_absorpt_correction_type empirical
_exptl_absorpt_process_details '(SADABS; Sheldrick, 1996)'
_exptl_crystal_colour 'pale yellow'
_exptl_crystal_density_diffrn 1.407
_exptl_crystal_density_method 'not measured'
_exptl_crystal_description slab
_exptl_crystal_F_000 2112
_exptl_crystal_size_max 0.54
_exptl_crystal_size_mid 0.44
_exptl_crystal_size_min 0.26
_refine_diff_density_max 0.81
_refine_diff_density_min -1.04
_refine_ls_extinction_coef 0.0035(4)
_refine_ls_extinction_expression Fc^*^=kFc[1+0.001xFc^2^\l^3^/sin(2\q)]^-1/4^
_refine_ls_extinction_method SHELXTL
_refine_ls_goodness_of_fit_ref 0.97
_refine_ls_hydrogen_treatment constr
_refine_ls_matrix_type full
_refine_ls_number_parameters 584
_refine_ls_number_reflns 11428
_refine_ls_number_restraints 0
_refine_ls_restrained_S_all 0.97
_refine_ls_R_factor_all 0.090
_refine_ls_R_factor_gt 0.056
_refine_ls_shift/su_max 0.001
_refine_ls_shift/su_mean <0.001
_refine_ls_structure_factor_coef Fsqd
_refine_ls_weighting_details 'calc w = 1/[\s^2^(Fo^2^)+(0.0609P)^2^P] where P = (Fo^2^+2Fc^2^)/3'
_refine_ls_weighting_scheme calc
_refine_ls_wR_factor_gt 0.140
_refine_ls_wR_factor_ref 0.154
_reflns_number_gt 7553
_reflns_number_total 11428
_reflns_threshold_expression I>2\s(I)
_cod_data_source_file ci6131.cif
_cod_data_source_block I
_cod_depositor_comments
;
The following automatic conversions were performed:
'_symmetry_cell_setting' value 'Monoclinic' changed to 'monoclinic'
according to '/home/saulius/struct/CIF-dictionaries/cif_core.dic'
dictionary named 'cif_core.dic' version 2.4.1 from 2010-06-29.

Automatic conversion script
Id: cif_fix_enum 1527 2010-12-29 10:47:43Z saulius 

The following automatic conversions were performed:

'_chemical_melting_point' value '488-497' was changed to '492(5)' -
the average value was taken and precision was estimated.

Automatic conversion script
Id: cif_fix_values 1646 2011-03-28 12:23:43Z adriana 

The following automatic conversions were performed:

'_chemical_melting_point' value '488-497' was changed to '492(5)' -
the average value was taken and precision was
estimated.

'_symmetry_cell_setting' value 'Monoclinic' changed to
'monoclinic' according to
/home/saulius/struct/CIF-dictionaries/cif_core.dic dictionary named
'cif_core.dic' version 2.4.1 from 2010-06-29.

Automatic conversion script
Id: cif_fix_values 1715 2011-07-08 13:25:40Z adriana 
;
_cod_original_sg_symbol_H-M 'P 21/c'
_cod_database_code 2201370
_cod_database_fobs_code 2201370

loop_
_symmetry_equiv_pos_as_xyz
'x, y, z'
'-x, y+1/2, -z+1/2'
'-x, -y, -z'
'x, -y-1/2, z-1/2'

loop_
_atom_site_label
_atom_site_fract_x
_atom_site_fract_y
_atom_site_fract_z
_atom_site_U_iso_or_equiv
_atom_site_adp_type
_atom_site_calc_flag
_atom_site_refinement_flags
_atom_site_occupancy
_atom_site_disorder_assembly
_atom_site_disorder_group
_atom_site_type_symbol
Zn1 0.269754(15) 0.64198(4) 0.63759(2) 0.02491(12) Uani d . 1 . . Zn
Zn2 0.220378(15) 0.49683(4) 0.74888(2) 0.02565(12) Uani d . 1 . . Zn
Cl1 0.43154(5) 0.95767(14) 0.94726(5) 0.0577(3) Uani d . 1 . . Cl
Cl2 0.00810(4) 0.97639(10) 0.61455(6) 0.0442(3) Uani d . 1 . . Cl
O1 0.28967(9) 0.5965(3) 0.74306(11) 0.0266(5) Uani d . 1 . . O
O2 0.19385(8) 0.6056(2) 0.65590(12) 0.0256(5) Uani d . 1 . . O
O3 0.25569(16) 0.2921(3) 0.83281(15) 0.0719(11) Uani d . 1 . . O
O4 0.23253(10) 0.3046(3) 0.71954(12) 0.0315(6) Uani d . 1 . . O
O5 0.27729(11) 0.4591(3) 0.59440(12) 0.0358(6) Uani d . 1 . . O
O6 0.26397(10) 0.6081(3) 0.50650(13) 0.0393(7) Uani d . 1 . . O
N1 0.43859(11) 0.7024(4) 0.71021(15) 0.0346(7) Uani d . 1 . . N
N2 0.34949(11) 0.7331(3) 0.64832(14) 0.0310(7) Uani d . 1 . . N
N3 0.24682(11) 0.8416(3) 0.61205(15) 0.0266(6) Uani d . 1 . . N
N4 0.05061(11) 0.4419(3) 0.68676(16) 0.0293(7) Uani d . 1 . . N
N5 0.13676(11) 0.4641(3) 0.75359(15) 0.0281(7) Uani d . 1 . . N
N6 0.22313(11) 0.5982(3) 0.84016(14) 0.0253(6) Uani d . 1 . . N
C1 0.32072(13) 0.6771(3) 0.79093(16) 0.0237(7) Uani d . 1 . . C
C2 0.30674(13) 0.7210(4) 0.85286(16) 0.0248(7) Uani d . 1 . . C
C3 0.34118(14) 0.8112(4) 0.89969(18) 0.0298(8) Uani d . 1 . . C
H3 0.3317 0.8434 0.9395 0.036 Uiso calc R 1 . . H
C4 0.38821(15) 0.8507(4) 0.88656(18) 0.0327(8) Uani d . 1 . . C
C5 0.40291(14) 0.8101(4) 0.82616(17) 0.0306(8) Uani d . 1 . . C
H5 0.4344 0.8412 0.8172 0.037 Uiso calc R 1 . . H
C6 0.36944(13) 0.7217(4) 0.77924(17) 0.0290(8) Uani d . 1 . . C
C7 0.38400(13) 0.6708(4) 0.71311(18) 0.0302(8) Uani d . 1 . . C
H7 0.3794 0.5693 0.7106 0.036 Uiso calc R 1 . . H
C8 0.43851(15) 0.7155(6) 0.6355(2) 0.0587(14) Uani d . 1 . . C
H8A 0.4606 0.6443 0.6219 0.070 Uiso calc R 1 . . H
H8B 0.4514 0.8065 0.6258 0.070 Uiso calc R 1 . . H
C9 0.38060(14) 0.6963(5) 0.59631(19) 0.0379(9) Uani d . 1 . . C
H9A 0.3717 0.7577 0.5562 0.046 Uiso calc R 1 . . H
H9B 0.3739 0.6007 0.5807 0.046 Uiso calc R 1 . . H
C10 0.34117(13) 0.8876(4) 0.65021(19) 0.0321(8) Uani d . 1 . . C
H10A 0.3708 0.9362 0.6393 0.039 Uiso calc R 1 . . H
H10B 0.3385 0.9157 0.6964 0.039 Uiso calc R 1 . . H
C11 0.29031(13) 0.9249(4) 0.59675(19) 0.0318(8) Uani d . 1 . . C
H11A 0.2828 1.0236 0.5995 0.038 Uiso calc R 1 . . H
H11B 0.2941 0.9046 0.5501 0.038 Uiso calc R 1 . . H
C12 0.20139(13) 0.8983(4) 0.60717(18) 0.0276(8) Uani d . 1 . . C
H12 0.1978 0.9911 0.5930 0.033 Uiso calc R 1 . . H
C13 0.15476(13) 0.8310(3) 0.62173(17) 0.0242(7) Uani d . 1 . . C
C14 0.10942(13) 0.9175(4) 0.61197(19) 0.0298(8) Uani d . 1 . . C
H14 0.1106 1.0083 0.5958 0.036 Uiso calc R 1 . . H
C15 0.06350(13) 0.8667(4) 0.62659(19) 0.0305(8) Uani d . 1 . . C
C16 0.06105(13) 0.7313(4) 0.65114(18) 0.0298(8) Uani d . 1 . . C
H16 0.0301 0.6989 0.6615 0.036 Uiso calc R 1 . . H
C17 0.10467(13) 0.6449(4) 0.66015(18) 0.0259(7) Uani d . 1 . . C
C18 0.15265(12) 0.6912(3) 0.64623(17) 0.0228(7) Uani d . 1 . . C
C19 0.10319(13) 0.4926(4) 0.68297(18) 0.0276(8) Uani d . 1 . . C
H19 0.1158 0.4341 0.6495 0.033 Uiso calc R 1 . . H
C20 0.05957(15) 0.3213(4) 0.7349(2) 0.0380(9) Uani d . 1 . . C
H20A 0.0483 0.2352 0.7099 0.046 Uiso calc R 1 . . H
H20B 0.0405 0.3326 0.7711 0.046 Uiso calc R 1 . . H
C21 0.11922(14) 0.3207(4) 0.7658(2) 0.0333(8) Uani d . 1 . . C
H21A 0.1271 0.2997 0.8152 0.040 Uiso calc R 1 . . H
H21B 0.1365 0.2521 0.7426 0.040 Uiso calc R 1 . . H
C22 0.12853(14) 0.5616(4) 0.80982(19) 0.0321(8) Uani d . 1 . . C
H22A 0.0983 0.5318 0.8268 0.039 Uiso calc R 1 . . H
H22B 0.1219 0.6554 0.7913 0.039 Uiso calc R 1 . . H
C23 0.17813(14) 0.5603(4) 0.86940(18) 0.0313(8) Uani d . 1 . . C
H23A 0.1746 0.6267 0.9051 0.038 Uiso calc R 1 . . H
H23B 0.1834 0.4682 0.8903 0.038 Uiso calc R 1 . . H
C24 0.25936(13) 0.6796(3) 0.87459(17) 0.0244(7) Uani d . 1 . . C
H24 0.2549 0.7148 0.9167 0.029 Uiso calc R 1 . . H
C25 0.47594(15) 0.5982(5) 0.7488(2) 0.0433(10) Uani d . 1 . . C
H25A 0.4755 0.5164 0.7197 0.052 Uiso calc R 1 . . H
H25B 0.4646 0.5698 0.7900 0.052 Uiso calc R 1 . . H
C26 0.53133(14) 0.6539(4) 0.7701(2) 0.0363(9) Uani d . 1 . . C
C27 0.55077(17) 0.7032(5) 0.8372(2) 0.0542(12) Uani d . 1 . . C
H27 0.5302 0.6990 0.8698 0.065 Uiso calc R 1 . . H
C28 0.6026(2) 0.7603(6) 0.8557(3) 0.0718(17) Uani d . 1 . . C
H28 0.6155 0.7949 0.9005 0.086 Uiso calc R 1 . . H
C29 0.63340(18) 0.7652(5) 0.8092(3) 0.0667(15) Uani d . 1 . . C
H29 0.6670 0.8039 0.8218 0.080 Uiso calc R 1 . . H
C30 0.61471(17) 0.7131(6) 0.7438(3) 0.0620(14) Uani d . 1 . . C
H30 0.6359 0.7144 0.7120 0.074 Uiso calc R 1 . . H
C31 0.56461(16) 0.6585(5) 0.7248(2) 0.0484(11) Uani d . 1 . . C
H31 0.5526 0.6234 0.6799 0.058 Uiso calc R 1 . . H
C32 0.01579(14) 0.4119(4) 0.61823(19) 0.0348(9) Uani d . 1 . . C
H32A 0.0251 0.3217 0.6023 0.042 Uiso calc R 1 . . H
H32B 0.0215 0.4816 0.5852 0.042 Uiso calc R 1 . . H
C33 -0.04195(14) 0.4110(4) 0.61919(19) 0.0308(8) Uani d . 1 . . C
C34 -0.06017(15) 0.4573(4) 0.6760(2) 0.0336(8) Uani d . 1 . . C
H34 -0.0360 0.4863 0.7160 0.040 Uiso calc R 1 . . H
C35 -0.11364(16) 0.4611(4) 0.6742(2) 0.0413(10) Uani d . 1 . . C
H35 -0.1250 0.4908 0.7131 0.050 Uiso calc R 1 . . H
C36 -0.15037(16) 0.4204(4) 0.6142(2) 0.0427(10) Uani d . 1 . . C
H36 -0.1863 0.4255 0.6124 0.051 Uiso calc R 1 . . H
C37 -0.13310(16) 0.3722(4) 0.5571(2) 0.0442(10) Uani d . 1 . . C
H37 -0.1575 0.3450 0.5169 0.053 Uiso calc R 1 . . H
C38 -0.07955(16) 0.3649(4) 0.5602(2) 0.0394(9) Uani d . 1 . . C
H38 -0.0683 0.3286 0.5225 0.047 Uiso calc R 1 . . H
C39 0.24767(15) 0.2326(4) 0.77573(19) 0.0331(8) Uani d . 1 . . C
C40 0.27346(13) 0.4890(4) 0.53037(18) 0.0309(8) Uani d . 1 . . C
C41 0.2818(2) 0.3710(5) 0.4837(2) 0.0560(13) Uani d . 1 . . C
H41A 0.2559 0.3762 0.4403 0.084 Uiso calc R 1 . . H
H41B 0.2785 0.2835 0.5060 0.084 Uiso calc R 1 . . H
H41C 0.3165 0.3780 0.4751 0.084 Uiso calc R 1 . . H
C42 0.25493(19) 0.0796(4) 0.7699(2) 0.0486(11) Uani d . 1 . . C
H42A 0.2725 0.0428 0.8146 0.073 Uiso calc R 1 . . H
H42B 0.2759 0.0615 0.7369 0.073 Uiso calc R 1 . . H
H42C 0.2211 0.0356 0.7545 0.073 Uiso calc R 1 . . H
O7 0.16291(14) 0.2267(3) 0.59201(17) 0.0675(10) Uani d . 1 . . O
H7A 0.1841 0.2685 0.6225 0.101 Uiso calc R 1 . . H
C43 0.1521(2) 0.3067(6) 0.5301(2) 0.0693(16) Uani d . 1 . . C
H43A 0.1832 0.3103 0.5112 0.083 Uiso calc R 1 . . H
H43B 0.1431 0.4014 0.5402 0.083 Uiso calc R 1 . . H
C44 0.1076(2) 0.2431(7) 0.4782(2) 0.0749(17) Uani d . 1 . . C
H44A 0.1004 0.2975 0.4362 0.112 Uiso calc R 1 . . H
H44B 0.0768 0.2409 0.4969 0.112 Uiso calc R 1 . . H
H44C 0.1168 0.1497 0.4681 0.112 Uiso calc R 1 . . H
O8 0.3354(2) 0.0652(5) 0.4492(3) 0.0775(15) Uani d P 0.75 A 1 O
H8 0.3078 0.0937 0.4241 0.116 Uiso calc PR 0.75 A 1 H
C45 0.3726(5) 0.1048(9) 0.4263(6) 0.101(3) Uani d P 0.75 A 1 C
H45A 0.3785 0.2035 0.4359 0.121 Uiso calc PR 0.75 A 1 H
H45B 0.3643 0.0920 0.3762 0.121 Uiso calc PR 0.75 A 1 H
C46 0.4174(6) 0.0323(19) 0.4558(11) 0.240(11) Uani d P 0.75 A 1 C
H46A 0.4460 0.0651 0.4371 0.360 Uiso calc PR 0.75 A 1 H
H46B 0.4117 -0.0652 0.4457 0.360 Uiso calc PR 0.75 A 1 H
H46C 0.4259 0.0462 0.5053 0.360 Uiso calc PR 0.75 A 1 H
O1W 0.4633(8) 0.187(2) 0.4667(9) 0.109(6) Uiso d P 0.25 B 2 O
H1W 0.4510 0.2729 0.4528 0.164 Uiso d PR 0.25 B 2 H
H2W 0.4979 0.1747 0.4856 0.164 Uiso d PR 0.25 B 2 H

loop_
_atom_site_aniso_label
_atom_site_aniso_U_11
_atom_site_aniso_U_22
_atom_site_aniso_U_33
_atom_site_aniso_U_12
_atom_site_aniso_U_13
_atom_site_aniso_U_23
Zn1 0.0222(2) 0.0288(2) 0.0230(2) 0.00032(16) 0.00388(15) -0.00475(17)
Zn2 0.0262(2) 0.0259(2) 0.0241(2) -0.00037(16) 0.00447(16) -0.00391(16)
Cl1 0.0590(7) 0.0791(9) 0.0325(6) -0.0376(6) 0.0060(5) -0.0206(5)
Cl2 0.0279(5) 0.0369(6) 0.0684(7) 0.0092(4) 0.0125(5) 0.0064(5)
O1 0.0274(13) 0.0342(14) 0.0181(11) -0.0042(10) 0.0051(9) -0.0067(10)
O2 0.0208(12) 0.0237(13) 0.0311(13) 0.0037(9) 0.0040(10) 0.0029(10)
O3 0.134(3) 0.042(2) 0.0328(17) 0.026(2) 0.0062(19) 0.0013(15)
O4 0.0369(14) 0.0250(13) 0.0317(14) 0.0013(11) 0.0061(11) 0.0007(11)
O5 0.0510(17) 0.0322(15) 0.0244(13) 0.0036(12) 0.0093(12) -0.0029(11)
O6 0.0423(16) 0.0459(18) 0.0288(14) 0.0033(13) 0.0067(12) 0.0076(12)
N1 0.0203(15) 0.050(2) 0.0322(17) -0.0002(14) 0.0037(13) -0.0041(15)
N2 0.0206(15) 0.052(2) 0.0193(14) -0.0002(13) 0.0034(11) -0.0074(14)
N3 0.0255(15) 0.0259(16) 0.0280(15) -0.0036(12) 0.0058(12) 0.0012(12)
N4 0.0245(15) 0.0254(16) 0.0367(17) -0.0059(12) 0.0049(13) 0.0032(13)
N5 0.0284(15) 0.0215(15) 0.0332(17) -0.0046(12) 0.0050(13) 0.0022(12)
N6 0.0277(15) 0.0273(16) 0.0214(14) -0.0017(12) 0.0069(12) -0.0006(12)
C1 0.0257(17) 0.0244(18) 0.0185(16) 0.0024(13) 0.0002(13) -0.0027(13)
C2 0.0261(17) 0.0305(19) 0.0158(16) 0.0002(14) 0.0011(13) -0.0004(14)
C3 0.039(2) 0.0275(19) 0.0205(17) -0.0038(15) 0.0034(15) -0.0036(14)
C4 0.037(2) 0.036(2) 0.0216(17) -0.0080(16) -0.0003(15) -0.0054(15)
C5 0.0246(18) 0.038(2) 0.0252(18) -0.0052(15) -0.0023(14) -0.0003(16)
C6 0.0235(17) 0.040(2) 0.0214(17) 0.0009(15) 0.0005(14) -0.0022(15)
C7 0.0232(17) 0.037(2) 0.0287(19) -0.0015(15) 0.0033(14) -0.0030(16)
C8 0.025(2) 0.118(5) 0.032(2) 0.001(2) 0.0055(17) -0.006(3)
C9 0.0233(18) 0.060(3) 0.032(2) -0.0015(17) 0.0104(16) -0.0092(19)
C10 0.0255(18) 0.042(2) 0.0294(19) -0.0073(15) 0.0068(15) -0.0026(16)
C11 0.0276(19) 0.035(2) 0.033(2) -0.0062(15) 0.0088(15) 0.0057(16)
C12 0.0288(18) 0.0210(18) 0.0310(19) -0.0035(14) 0.0035(15) 0.0029(14)
C13 0.0214(16) 0.0225(18) 0.0285(18) 0.0008(13) 0.0055(14) 0.0051(14)
C14 0.0297(19) 0.0200(18) 0.038(2) 0.0013(14) 0.0052(16) 0.0043(15)
C15 0.0229(17) 0.030(2) 0.039(2) 0.0037(14) 0.0070(15) -0.0008(16)
C16 0.0216(17) 0.037(2) 0.0298(19) -0.0028(14) 0.0047(14) 0.0001(16)
C17 0.0240(17) 0.0249(18) 0.0278(18) -0.0038(13) 0.0040(14) 0.0013(14)
C18 0.0229(16) 0.0193(17) 0.0248(17) -0.0002(12) 0.0025(13) -0.0007(13)
C19 0.0216(17) 0.0295(19) 0.0314(19) -0.0042(14) 0.0057(14) 0.0019(15)
C20 0.035(2) 0.027(2) 0.052(2) -0.0072(16) 0.0113(18) 0.0070(18)
C21 0.034(2) 0.0198(18) 0.046(2) -0.0052(14) 0.0095(17) 0.0051(16)
C22 0.0292(19) 0.031(2) 0.038(2) 0.0003(15) 0.0129(16) 0.0008(17)
C23 0.036(2) 0.033(2) 0.0272(19) -0.0024(16) 0.0124(16) 0.0003(16)
C24 0.0328(19) 0.0226(18) 0.0179(16) 0.0025(14) 0.0063(14) -0.0004(13)
C25 0.032(2) 0.042(2) 0.053(3) 0.0011(17) 0.0053(19) -0.005(2)
C26 0.0258(19) 0.033(2) 0.046(2) 0.0033(15) 0.0008(17) -0.0019(18)
C27 0.040(3) 0.064(3) 0.052(3) 0.010(2) 0.000(2) -0.010(2)
C28 0.048(3) 0.074(4) 0.072(4) 0.010(3) -0.028(3) -0.029(3)
C29 0.030(2) 0.050(3) 0.112(5) -0.004(2) 0.000(3) 0.003(3)
C30 0.029(2) 0.075(4) 0.081(4) 0.004(2) 0.011(2) 0.022(3)
C31 0.031(2) 0.059(3) 0.053(3) 0.0118(19) 0.0065(19) 0.004(2)
C32 0.034(2) 0.034(2) 0.035(2) -0.0081(16) 0.0067(16) -0.0080(17)
C33 0.033(2) 0.0239(19) 0.034(2) -0.0069(15) 0.0048(16) 0.0042(16)
C34 0.031(2) 0.032(2) 0.035(2) -0.0039(15) 0.0011(16) -0.0024(16)
C35 0.039(2) 0.037(2) 0.050(3) 0.0023(17) 0.013(2) 0.0035(19)
C36 0.030(2) 0.034(2) 0.062(3) -0.0030(17) 0.0051(19) 0.011(2)
C37 0.036(2) 0.044(3) 0.044(2) -0.0074(18) -0.0057(19) 0.010(2)
C38 0.041(2) 0.043(2) 0.031(2) -0.0075(18) 0.0038(17) 0.0023(18)
C39 0.035(2) 0.033(2) 0.031(2) 0.0065(16) 0.0076(16) 0.0019(16)
C40 0.0219(18) 0.046(2) 0.0231(18) -0.0013(15) 0.0007(14) -0.0005(16)
C41 0.075(3) 0.062(3) 0.033(2) 0.009(3) 0.016(2) -0.012(2)
C42 0.064(3) 0.028(2) 0.055(3) 0.010(2) 0.016(2) 0.001(2)
O7 0.086(3) 0.0416(19) 0.056(2) -0.0086(17) -0.0204(18) 0.0025(16)
C43 0.095(4) 0.060(3) 0.048(3) -0.032(3) 0.009(3) 0.001(3)
C44 0.087(4) 0.089(4) 0.040(3) -0.014(3) -0.003(3) 0.000(3)
O8 0.112(5) 0.040(3) 0.084(4) 0.011(3) 0.031(3) -0.012(3)
C45 0.147(10) 0.056(5) 0.119(8) -0.049(6) 0.070(8) -0.017(5)
C46 0.129(13) 0.225(19) 0.36(3) -0.078(12) 0.037(15) -0.195(18)

loop_
_atom_type_symbol
_atom_type_description
_atom_type_scat_dispersion_real
_atom_type_scat_dispersion_imag
_atom_type_scat_source
C C 0.0033 0.0016 'International Tables Vol C Tables 4.2.6.8 and 6.1.1.4'
H H 0.0000 0.0000 'International Tables Vol C Tables 4.2.6.8 and 6.1.1.4'
N N 0.0061 0.0033 'International Tables Vol C Tables 4.2.6.8 and 6.1.1.4'
O O 0.0106 0.0060 'International Tables Vol C Tables 4.2.6.8 and 6.1.1.4'
Cl Cl 0.1484 0.1585 'International Tables Vol C Tables 4.2.6.8 and 6.1.1.4'
Zn Zn 0.2839 1.4301 'International Tables Vol C Tables 4.2.6.8 and 6.1.1.4'

loop_
_geom_angle_atom_site_label_1
_geom_angle_atom_site_label_2
_geom_angle_atom_site_label_3
_geom_angle
_geom_angle_publ_flag
O5 Zn1 N3 141.26(11) yes
O5 Zn1 O1 102.72(10) yes
N3 Zn1 O1 115.93(10) yes
O5 Zn1 O2 96.87(10) yes
N3 Zn1 O2 88.01(10) yes
O1 Zn1 O2 79.43(9) yes
O5 Zn1 N2 101.75(11) yes
N3 Zn1 N2 82.36(12) yes
O1 Zn1 N2 88.87(9) yes
O2 Zn1 N2 159.82(10) yes
O5 Zn1 C40 28.57(11) ?
N3 Zn1 C40 113.23(12) ?
O1 Zn1 C40 130.76(11) ?
O2 Zn1 C40 105.20(10) ?
N2 Zn1 C40 94.91(11) ?
O5 Zn1 Zn2 90.47(8) ?
N3 Zn1 Zn2 116.61(8) ?
O1 Zn1 Zn2 41.03(6) ?
O2 Zn1 Zn2 41.54(6) ?
N2 Zn1 Zn2 129.85(7) ?
C40 Zn1 Zn2 115.05(9) ?
O4 Zn2 N6 136.85(11) ?
O4 Zn2 O1 102.18(10) ?
N6 Zn2 O1 88.87(10) ?
O4 Zn2 O2 104.52(10) ?
N6 Zn2 O2 118.48(11) ?
O1 Zn2 O2 80.36(9) ?
O4 Zn2 N5 96.15(10) ?
N6 Zn2 N5 81.96(11) ?
O1 Zn2 N5 160.60(10) ?
O2 Zn2 N5 89.01(10) ?
O4 Zn2 Zn1 95.02(7) ?
N6 Zn2 Zn1 118.46(8) ?
O1 Zn2 Zn1 41.03(6) ?
O2 Zn2 Zn1 42.52(6) ?
N5 Zn2 Zn1 131.49(8) ?
C1 O1 Zn2 128.2(2) ?
C1 O1 Zn1 123.8(2) ?
Zn2 O1 Zn1 97.94(9) ?
C18 O2 Zn2 121.6(2) ?
C18 O2 Zn1 129.0(2) ?
Zn2 O2 Zn1 95.94(9) ?
C39 O4 Zn2 106.5(2) ?
C40 O5 Zn1 103.6(2) ?
C7 N1 C25 111.6(3) ?
C7 N1 C8 106.4(3) ?
C25 N1 C8 114.7(3) ?
C9 N2 C10 110.8(3) ?
C9 N2 C7 100.3(3) ?
C10 N2 C7 115.6(3) ?
C9 N2 Zn1 119.4(2) ?
C10 N2 Zn1 104.7(2) ?
C7 N2 Zn1 106.5(2) ?
C12 N3 C11 119.7(3) ?
C12 N3 Zn1 128.9(2) ?
C11 N3 Zn1 111.4(2) ?
C32 N4 C19 113.4(3) ?
C32 N4 C20 114.1(3) ?
C19 N4 C20 106.4(3) ?
C21 N5 C19 100.7(3) ?
C21 N5 C22 110.6(3) ?
C19 N5 C22 115.0(3) ?
C21 N5 Zn2 118.6(2) ?
C19 N5 Zn2 107.5(2) ?
C22 N5 Zn2 104.8(2) ?
C24 N6 C23 119.7(3) ?
C24 N6 Zn2 128.7(2) ?
C23 N6 Zn2 111.4(2) ?
O1 C1 C6 118.6(3) ?
O1 C1 C2 123.0(3) ?
C6 C1 C2 118.4(3) ?
C1 C2 C3 119.3(3) ?
C1 C2 C24 125.6(3) ?
C3 C2 C24 115.1(3) ?
C4 C3 C2 120.2(3) ?
C4 C3 H3 119.9 ?
C2 C3 H3 119.9 ?
C3 C4 C5 121.8(3) ?
C3 C4 Cl1 119.4(3) ?
C5 C4 Cl1 118.8(3) ?
C4 C5 C6 118.8(3) ?
C4 C5 H5 120.6 ?
C6 C5 H5 120.6 ?
C5 C6 C1 121.4(3) ?
C5 C6 C7 121.3(3) ?
C1 C6 C7 117.4(3) ?
N1 C7 N2 106.0(3) ?
N1 C7 C6 114.0(3) ?
N2 C7 C6 112.5(3) ?
N1 C7 H7 108.0 ?
N2 C7 H7 108.0 ?
C6 C7 H7 108.0 ?
N1 C8 C9 105.2(3) ?
N1 C8 H8A 110.7 ?
C9 C8 H8A 110.7 ?
N1 C8 H8B 110.7 ?
C9 C8 H8B 110.7 ?
H8A C8 H8B 108.8 ?
N2 C9 C8 104.7(3) ?
N2 C9 H9A 110.8 ?
C8 C9 H9A 110.8 ?
N2 C9 H9B 110.8 ?
C8 C9 H9B 110.8 ?
H9A C9 H9B 108.9 ?
N2 C10 C11 108.7(3) ?
N2 C10 H10A 109.9 ?
C11 C10 H10A 109.9 ?
N2 C10 H10B 109.9 ?
C11 C10 H10B 109.9 ?
H10A C10 H10B 108.3 ?
N3 C11 C10 108.4(3) ?
N3 C11 H11A 110.0 ?
C10 C11 H11A 110.0 ?
N3 C11 H11B 110.0 ?
C10 C11 H11B 110.0 ?
H11A C11 H11B 108.4 ?
N3 C12 C13 126.3(3) ?
N3 C12 H12 116.8 ?
C13 C12 H12 116.8 ?
C14 C13 C18 119.7(3) ?
C14 C13 C12 114.8(3) ?
C18 C13 C12 125.4(3) ?
C15 C14 C13 120.0(3) ?
C15 C14 H14 120.0 ?
C13 C14 H14 120.0 ?
C14 C15 C16 120.9(3) ?
C14 C15 Cl2 119.0(3) ?
C16 C15 Cl2 120.1(3) ?
C17 C16 C15 119.9(3) ?
C17 C16 H16 120.0 ?
C15 C16 H16 120.0 ?
C16 C17 C18 121.7(3) ?
C16 C17 C19 122.1(3) ?
C18 C17 C19 116.2(3) ?
O2 C18 C17 120.0(3) ?
O2 C18 C13 122.2(3) ?
C17 C18 C13 117.8(3) ?
N4 C19 N5 103.9(3) ?
N4 C19 C17 114.7(3) ?
N5 C19 C17 113.6(3) ?
N4 C19 H19 108.1 ?
N5 C19 H19 108.1 ?
C17 C19 H19 108.1 ?
N4 C20 C21 104.5(3) ?
N4 C20 H20A 110.8 ?
C21 C20 H20A 110.8 ?
N4 C20 H20B 110.8 ?
C21 C20 H20B 110.8 ?
H20A C20 H20B 108.9 ?
N5 C21 C20 104.8(3) ?
N5 C21 H21A 110.8 ?
C20 C21 H21A 110.8 ?
N5 C21 H21B 110.8 ?
C20 C21 H21B 110.8 ?
H21A C21 H21B 108.9 ?
N5 C22 C23 108.7(3) ?
N5 C22 H22A 110.0 ?
C23 C22 H22A 110.0 ?
N5 C22 H22B 110.0 ?
C23 C22 H22B 110.0 ?
H22A C22 H22B 108.3 ?
N6 C23 C22 107.7(3) ?
N6 C23 H23A 110.2 ?
C22 C23 H23A 110.2 ?
N6 C23 H23B 110.2 ?
C22 C23 H23B 110.2 ?
H23A C23 H23B 108.5 ?
N6 C24 C2 125.2(3) ?
N6 C24 H24 117.4 ?
C2 C24 H24 117.4 ?
N1 C25 C26 112.2(3) ?
N1 C25 H25A 109.2 ?
C26 C25 H25A 109.2 ?
N1 C25 H25B 109.2 ?
C26 C25 H25B 109.2 ?
H25A C25 H25B 107.9 ?
C27 C26 C31 117.6(4) ?
C27 C26 C25 120.0(4) ?
C31 C26 C25 122.4(4) ?
C26 C27 C28 119.2(5) ?
C26 C27 H27 120.4 ?
C28 C27 H27 120.4 ?
C29 C28 C27 121.2(5) ?
C29 C28 H28 119.4 ?
C27 C28 H28 119.4 ?
C28 C29 C30 119.5(4) ?
C28 C29 H29 120.3 ?
C30 C29 H29 120.3 ?
C29 C30 C31 120.2(5) ?
C29 C30 H30 119.9 ?
C31 C30 H30 119.9 ?
C30 C31 C26 122.3(5) ?
C30 C31 H31 118.8 ?
C26 C31 H31 118.8 ?
N4 C32 C33 113.0(3) ?
N4 C32 H32A 109.0 ?
C33 C32 H32A 109.0 ?
N4 C32 H32B 109.0 ?
C33 C32 H32B 109.0 ?
H32A C32 H32B 107.8 ?
C34 C33 C38 117.7(3) ?
C34 C33 C32 122.7(3) ?
C38 C33 C32 119.6(3) ?
C35 C34 C33 121.4(4) ?
C35 C34 H34 119.3 ?
C33 C34 H34 119.3 ?
C34 C35 C36 119.9(4) ?
C34 C35 H35 120.0 ?
C36 C35 H35 120.0 ?
C37 C36 C35 119.7(4) ?
C37 C36 H36 120.2 ?
C35 C36 H36 120.2 ?
C38 C37 C36 119.9(4) ?
C38 C37 H37 120.1 ?
C36 C37 H37 120.1 ?
C37 C38 C33 121.3(4) ?
C37 C38 H38 119.3 ?
C33 C38 H38 119.3 ?
O3 C39 O4 119.3(3) ?
O3 C39 C42 121.9(4) ?
O4 C39 C42 118.8(3) ?
O6 C40 O5 123.1(4) ?
O6 C40 C41 120.3(3) ?
O5 C40 C41 116.6(4) ?
O6 C40 Zn1 75.4(2) ?
C41 C40 Zn1 164.0(3) ?
C40 C41 H41A 109.5 ?
C40 C41 H41B 109.5 ?
H41A C41 H41B 109.5 ?
C40 C41 H41C 109.5 ?
H41A C41 H41C 109.5 ?
H41B C41 H41C 109.5 ?
C39 C42 H42A 109.5 ?
C39 C42 H42B 109.5 ?
H42A C42 H42B 109.5 ?
C39 C42 H42C 109.5 ?
H42A C42 H42C 109.5 ?
H42B C42 H42C 109.5 ?
C43 O7 H7A 109.5 ?
O7 C43 C44 109.7(4) ?
O7 C43 H43A 109.7 ?
C44 C43 H43A 109.7 ?
O7 C43 H43B 109.7 ?
C44 C43 H43B 109.7 ?
H43A C43 H43B 108.2 ?
C43 C44 H44A 109.5 ?
C43 C44 H44B 109.5 ?
H44A C44 H44B 109.5 ?
C43 C44 H44C 109.5 ?
H44A C44 H44C 109.5 ?
H44B C44 H44C 109.5 ?
C45 O8 H8 109.5 ?
O8 C45 C46 110.9(11) ?
O8 C45 H45A 109.5 ?
C46 C45 H45A 109.5 ?
O8 C45 H45B 109.5 ?
C46 C45 H45B 109.5 ?
H45A C45 H45B 108.0 ?
C45 C46 H46A 109.5 ?
C45 C46 H46B 109.5 ?
H46A C46 H46B 109.5 ?
C45 C46 H46C 109.5 ?
H46A C46 H46C 109.5 ?
H46B C46 H46C 109.5 ?
H1W O1W H2W 120.0 ?

loop_
_geom_bond_atom_site_label_1
_geom_bond_atom_site_label_2
_geom_bond_site_symmetry_2
_geom_bond_distance
_geom_bond_publ_flag
Zn1 O5 . 1.979(3) yes
Zn1 N3 . 2.032(3) yes
Zn1 O1 . 2.071(2) yes
Zn1 O2 . 2.123(2) yes
Zn1 N2 . 2.219(3) yes
Zn1 C40 . 2.596(4) .
Zn1 Zn2 . 3.1238(6) .
Zn2 O4 . 1.979(2) yes
Zn2 N6 . 2.034(3) yes
Zn2 O1 . 2.070(2) yes
Zn2 O2 . 2.083(2) yes
Zn2 N5 . 2.226(3) yes
Cl1 C4 . 1.768(4) ?
Cl2 C15 . 1.756(4) ?
O1 C1 . 1.336(4) ?
O2 C18 . 1.329(4) ?
O3 C39 . 1.236(4) ?
O4 C39 . 1.287(4) ?
O5 C40 . 1.277(4) ?
O6 C40 . 1.237(4) ?
N1 C7 . 1.469(4) ?
N1 C25 . 1.475(5) ?
N1 C8 . 1.481(5) ?
N2 C9 . 1.493(4) ?
N2 C10 . 1.498(5) ?
N2 C7 . 1.503(4) ?
N3 C12 . 1.286(4) ?
N3 C11 . 1.475(4) ?
N4 C32 . 1.469(4) ?
N4 C19 . 1.473(4) ?
N4 C20 . 1.480(5) ?
N5 C21 . 1.486(4) ?
N5 C19 . 1.486(4) ?
N5 C22 . 1.505(5) ?
N6 C24 . 1.288(4) ?
N6 C23 . 1.471(4) ?
C1 C6 . 1.410(5) ?
C1 C2 . 1.420(4) ?
C2 C3 . 1.420(5) ?
C2 C24 . 1.455(5) ?
C3 C4 . 1.366(5) ?
C3 H3 . 0.93 ?
C4 C5 . 1.392(5) ?
C5 C6 . 1.399(5) ?
C5 H5 . 0.93 ?
C6 C7 . 1.524(5) ?
C7 H7 . 0.98 ?
C8 C9 . 1.536(5) ?
C8 H8A . 0.97 ?
C8 H8B . 0.97 ?
C9 H9A . 0.97 ?
C9 H9B . 0.97 ?
C10 C11 . 1.530(5) ?
C10 H10A . 0.97 ?
C10 H10B . 0.97 ?
C11 H11A . 0.97 ?
C11 H11B . 0.97 ?
C12 C13 . 1.464(4) ?
C12 H12 . 0.93 ?
C13 C14 . 1.419(5) ?
C13 C18 . 1.430(5) ?
C14 C15 . 1.385(5) ?
C14 H14 . 0.93 ?
C15 C16 . 1.393(5) ?
C16 C17 . 1.384(5) ?
C16 H16 . 0.93 ?
C17 C18 . 1.414(4) ?
C17 C19 . 1.531(5) ?
C19 H19 . 0.98 ?
C20 C21 . 1.531(5) ?
C20 H20A . 0.97 ?
C20 H20B . 0.97 ?
C21 H21A . 0.97 ?
C21 H21B . 0.97 ?
C22 C23 . 1.529(5) ?
C22 H22A . 0.97 ?
C22 H22B . 0.97 ?
C23 H23A . 0.97 ?
C23 H23B . 0.97 ?
C24 H24 . 0.93 ?
C25 C26 . 1.504(5) ?
C25 H25A . 0.97 ?
C25 H25B . 0.97 ?
C26 C27 . 1.386(6) ?
C26 C31 . 1.387(6) ?
C27 C28 . 1.423(7) ?
C27 H27 . 0.93 ?
C28 C29 . 1.356(8) ?
C28 H28 . 0.93 ?
C29 C30 . 1.364(7) ?
C29 H29 . 0.93 ?
C30 C31 . 1.374(6) ?
C30 H30 . 0.93 ?
C31 H31 . 0.93 ?
C32 C33 . 1.510(5) ?
C32 H32A . 0.97 ?
C32 H32B . 0.97 ?
C33 C34 . 1.390(5) ?
C33 C38 . 1.405(5) ?
C34 C35 . 1.387(5) ?
C34 H34 . 0.93 ?
C35 C36 . 1.392(6) ?
C35 H35 . 0.93 ?
C36 C37 . 1.388(6) ?
C36 H36 . 0.93 ?
C37 C38 . 1.385(6) ?
C37 H37 . 0.93 ?
C38 H38 . 0.93 ?
C39 C42 . 1.486(5) ?
C40 C41 . 1.507(5) ?
C41 H41A . 0.96 ?
C41 H41B . 0.96 ?
C41 H41C . 0.96 ?
C42 H42A . 0.96 ?
C42 H42B . 0.96 ?
C42 H42C . 0.96 ?
O7 C43 . 1.414(5) ?
O7 H7A . 0.82 ?
C43 C44 . 1.485(6) ?
C43 H43A . 0.97 ?
C43 H43B . 0.97 ?
C44 H44A . 0.96 ?
C44 H44B . 0.96 ?
C44 H44C . 0.96 ?
O8 C45 . 1.222(10) ?
O8 H8 . 0.82 ?
C45 C46 . 1.365(19) ?
C45 H45A . 0.97 ?
C45 H45B . 0.97 ?
C46 H46A . 0.96 ?
C46 H46B . 0.96 ?
C46 H46C . 0.96 ?
O1W H1W . 0.90 ?
O1W H2W . 0.90 ?

loop_
_geom_hbond_atom_site_label_D
_geom_hbond_atom_site_label_H
_geom_hbond_atom_site_label_A
_geom_hbond_site_symmetry_A
_geom_hbond_distance_DH
_geom_hbond_distance_HA
_geom_hbond_distance_DA
_geom_hbond_angle_DHA
_geom_hbond_publ_flag
O7 H7A O4 1_555 0.82 2.07 2.835(4) 158 yes
C3 H3 O6 4_576 0.93 2.49 3.332(4) 151 yes
C12 H12 O7 1_565 0.93 2.43 3.295(5) 154 yes
C14 H14 O7 1_565 0.93 2.51 3.338(5) 149 yes
C24 H24 O6 4_576 0.93 2.43 3.285(4) 154 yes
C29 H29 O5 2_656 0.93 2.43 3.226(6) 143 yes

loop_
_geom_torsion_atom_site_label_1
_geom_torsion_atom_site_label_2
_geom_torsion_atom_site_label_3
_geom_torsion_atom_site_label_4
_geom_torsion
O5 Zn1 Zn2 O4 6.22(10)
N3 Zn1 Zn2 O4 157.45(11)
O1 Zn1 Zn2 O4 -102.81(12)
O2 Zn1 Zn2 O4 106.06(12)
N2 Zn1 Zn2 O4 -99.57(13)
C40 Zn1 Zn2 O4 21.30(11)
O5 Zn1 Zn2 N6 157.94(12)
N3 Zn1 Zn2 N6 -50.83(13)
O1 Zn1 Zn2 N6 48.92(14)
O2 Zn1 Zn2 N6 -102.21(13)
N2 Zn1 Zn2 N6 52.15(14)
C40 Zn1 Zn2 N6 173.02(12)
O5 Zn1 Zn2 O1 109.02(13)
N3 Zn1 Zn2 O1 -99.74(13)
O2 Zn1 Zn2 O1 -151.13(14)
N2 Zn1 Zn2 O1 3.23(15)
C40 Zn1 Zn2 O1 124.10(13)
O5 Zn1 Zn2 O2 -99.85(12)
N3 Zn1 Zn2 O2 51.39(13)
O1 Zn1 Zn2 O2 151.13(14)
N2 Zn1 Zn2 O2 154.36(14)
C40 Zn1 Zn2 O2 -84.77(13)
O5 Zn1 Zn2 N5 -96.57(13)
N3 Zn1 Zn2 N5 54.66(14)
O1 Zn1 Zn2 N5 154.41(14)
O2 Zn1 Zn2 N5 3.28(13)
N2 Zn1 Zn2 N5 157.64(15)
C40 Zn1 Zn2 N5 -81.49(13)
O4 Zn2 O1 C1 -130.9(3)
N6 Zn2 O1 C1 7.0(3)
O2 Zn2 O1 C1 126.2(3)
N5 Zn2 O1 C1 68.5(4)
Zn1 Zn2 O1 C1 145.5(3)
O4 Zn2 O1 Zn1 83.59(11)
N6 Zn2 O1 Zn1 -138.49(11)
O2 Zn2 O1 Zn1 -19.33(9)
N5 Zn2 O1 Zn1 -77.0(3)
O5 Zn1 O1 C1 136.6(2)
N3 Zn1 O1 C1 -46.1(3)
O2 Zn1 O1 C1 -128.6(3)
N2 Zn1 O1 C1 34.9(3)
C40 Zn1 O1 C1 130.4(2)
Zn2 Zn1 O1 C1 -147.6(3)
O5 Zn1 O1 Zn2 -75.73(12)
N3 Zn1 O1 Zn2 101.54(12)
O2 Zn1 O1 Zn2 19.01(9)
N2 Zn1 O1 Zn2 -177.52(11)
C40 Zn1 O1 Zn2 -82.01(14)
O4 Zn2 O2 C18 134.8(2)
N6 Zn2 O2 C18 -41.6(3)
O1 Zn2 O2 C18 -125.0(2)
N5 Zn2 O2 C18 38.7(2)
Zn1 Zn2 O2 C18 -143.8(3)
O4 Zn2 O2 Zn1 -81.44(10)
N6 Zn2 O2 Zn1 102.15(11)
O1 Zn2 O2 Zn1 18.75(9)
N5 Zn2 O2 Zn1 -177.55(10)
O5 Zn1 O2 C18 -137.4(3)
N3 Zn1 O2 C18 4.0(3)
O1 Zn1 O2 C18 120.9(3)
N2 Zn1 O2 C18 65.3(4)
C40 Zn1 O2 C18 -109.5(3)
Zn2 Zn1 O2 C18 139.7(3)
O5 Zn1 O2 Zn2 82.91(10)
N3 Zn1 O2 Zn2 -135.65(11)
O1 Zn1 O2 Zn2 -18.81(9)
N2 Zn1 O2 Zn2 -74.3(3)
C40 Zn1 O2 Zn2 110.80(11)
N6 Zn2 O4 C39 -2.9(3)
O1 Zn2 O4 C39 98.7(2)
O2 Zn2 O4 C39 -178.3(2)
N5 Zn2 O4 C39 -87.7(2)
Zn1 Zn2 O4 C39 139.6(2)
N3 Zn1 O5 C40 13.9(3)
O1 Zn1 O5 C40 -170.0(2)
O2 Zn1 O5 C40 109.3(2)
N2 Zn1 O5 C40 -78.5(2)
Zn2 Zn1 O5 C40 150.5(2)
O5 Zn1 N2 C9 31.1(3)
N3 Zn1 N2 C9 -109.8(3)
O1 Zn1 N2 C9 133.9(3)
O2 Zn1 N2 C9 -172.0(3)
C40 Zn1 N2 C9 3.0(3)
Zn2 Zn1 N2 C9 131.7(2)
O5 Zn1 N2 C10 155.8(2)
N3 Zn1 N2 C10 14.9(2)
O1 Zn1 N2 C10 -101.4(2)
O2 Zn1 N2 C10 -47.3(4)
C40 Zn1 N2 C10 127.8(2)
Zn2 Zn1 N2 C10 -103.5(2)
O5 Zn1 N2 C7 -81.2(2)
N3 Zn1 N2 C7 137.9(2)
O1 Zn1 N2 C7 21.5(2)
O2 Zn1 N2 C7 75.7(4)
C40 Zn1 N2 C7 -109.3(2)
Zn2 Zn1 N2 C7 19.4(3)
O5 Zn1 N3 C12 94.2(3)
O1 Zn1 N3 C12 -81.6(3)
O2 Zn1 N3 C12 -4.3(3)
N2 Zn1 N3 C12 -166.6(3)
C40 Zn1 N3 C12 101.4(3)
Zn2 Zn1 N3 C12 -35.6(3)
O5 Zn1 N3 C11 -84.8(3)
O1 Zn1 N3 C11 99.5(2)
O2 Zn1 N3 C11 176.7(2)
N2 Zn1 N3 C11 14.5(2)
C40 Zn1 N3 C11 -77.6(2)
Zn2 Zn1 N3 C11 145.50(19)
O4 Zn2 N5 C21 25.4(3)
N6 Zn2 N5 C21 -111.1(3)
O1 Zn2 N5 C21 -173.6(3)
O2 Zn2 N5 C21 129.9(3)
Zn1 Zn2 N5 C21 127.7(2)
O4 Zn2 N5 C19 -87.8(2)
N6 Zn2 N5 C19 135.7(2)
O1 Zn2 N5 C19 73.1(4)
O2 Zn2 N5 C19 16.7(2)
Zn1 Zn2 N5 C19 14.5(2)
O4 Zn2 N5 C22 149.4(2)
N6 Zn2 N5 C22 12.8(2)
O1 Zn2 N5 C22 -49.7(4)
O2 Zn2 N5 C22 -106.1(2)
Zn1 Zn2 N5 C22 -108.3(2)
O4 Zn2 N6 C24 102.3(3)
O1 Zn2 N6 C24 -4.4(3)
O2 Zn2 N6 C24 -82.8(3)
N5 Zn2 N6 C24 -167.2(3)
Zn1 Zn2 N6 C24 -34.0(3)
O4 Zn2 N6 C23 -73.2(3)
O1 Zn2 N6 C23 -179.9(2)
O2 Zn2 N6 C23 101.7(2)
N5 Zn2 N6 C23 17.3(2)
Zn1 Zn2 N6 C23 150.4(2)
Zn2 O1 C1 C6 172.8(2)
Zn1 O1 C1 C6 -49.6(4)
Zn2 O1 C1 C2 -7.7(5)
Zn1 O1 C1 C2 129.9(3)
O1 C1 C2 C3 -177.6(3)
C6 C1 C2 C3 1.9(5)
O1 C1 C2 C24 3.5(5)
C6 C1 C2 C24 -177.0(3)
C1 C2 C3 C4 -2.5(5)
C24 C2 C3 C4 176.5(3)
C2 C3 C4 C5 3.0(6)
C2 C3 C4 Cl1 -177.6(3)
C3 C4 C5 C6 -2.7(6)
Cl1 C4 C5 C6 177.9(3)
C4 C5 C6 C1 2.1(5)
C4 C5 C6 C7 -178.5(3)
O1 C1 C6 C5 177.8(3)
C2 C1 C6 C5 -1.7(5)
O1 C1 C6 C7 -1.7(5)
C2 C1 C6 C7 178.8(3)
C25 N1 C7 N2 -153.0(3)
C8 N1 C7 N2 -27.2(4)
C25 N1 C7 C6 82.7(4)
C8 N1 C7 C6 -151.5(4)
C9 N2 C7 N1 40.8(4)
C10 N2 C7 N1 -78.4(3)
Zn1 N2 C7 N1 165.8(2)
C9 N2 C7 C6 166.1(3)
C10 N2 C7 C6 46.8(4)
Zn1 N2 C7 C6 -69.0(3)
C5 C6 C7 N1 10.0(5)
C1 C6 C7 N1 -170.5(3)
C5 C6 C7 N2 -110.7(4)
C1 C6 C7 N2 68.8(4)
C7 N1 C8 C9 2.5(5)
C25 N1 C8 C9 126.4(4)
C10 N2 C9 C8 84.3(4)
C7 N2 C9 C8 -38.4(4)
Zn1 N2 C9 C8 -154.0(3)
N1 C8 C9 N2 23.1(5)
C9 N2 C10 C11 89.3(3)
C7 N2 C10 C11 -157.4(3)
Zn1 N2 C10 C11 -40.6(3)
C12 N3 C11 C10 139.6(3)
Zn1 N3 C11 C10 -41.4(3)
N2 C10 C11 N3 55.6(4)
C11 N3 C12 C13 -178.8(3)
Zn1 N3 C12 C13 2.3(5)
N3 C12 C13 C14 -179.8(3)
N3 C12 C13 C18 2.3(6)
C18 C13 C14 C15 0.4(5)
C12 C13 C14 C15 -177.6(3)
C13 C14 C15 C16 0.2(6)
C13 C14 C15 Cl2 179.6(3)
C14 C15 C16 C17 -1.0(5)
Cl2 C15 C16 C17 179.6(3)
C15 C16 C17 C18 1.2(5)
C15 C16 C17 C19 -176.4(3)
Zn2 O2 C18 C17 -50.8(4)
Zn1 O2 C18 C17 178.4(2)
Zn2 O2 C18 C13 129.3(3)
Zn1 O2 C18 C13 -1.5(4)
C16 C17 C18 O2 179.6(3)
C19 C17 C18 O2 -2.7(5)
C16 C17 C18 C13 -0.5(5)
C19 C17 C18 C13 177.2(3)
C14 C13 C18 O2 179.6(3)
C12 C13 C18 O2 -2.5(5)
C14 C13 C18 C17 -0.3(5)
C12 C13 C18 C17 177.6(3)
C32 N4 C19 N5 -159.0(3)
C20 N4 C19 N5 -32.8(4)
C32 N4 C19 C17 76.3(4)
C20 N4 C19 C17 -157.5(3)
C21 N5 C19 N4 44.2(3)
C22 N5 C19 N4 -74.7(3)
Zn2 N5 C19 N4 169.0(2)
C21 N5 C19 C17 169.5(3)
C22 N5 C19 C17 50.6(4)
Zn2 N5 C19 C17 -65.7(3)
C16 C17 C19 N4 6.5(5)
C18 C17 C19 N4 -171.2(3)
C16 C17 C19 N5 -112.9(4)
C18 C17 C19 N5 69.4(4)
C32 N4 C20 C21 133.9(3)
C19 N4 C20 C21 8.1(4)
C19 N5 C21 C20 -38.8(4)
C22 N5 C21 C20 83.3(4)
Zn2 N5 C21 C20 -155.7(2)
N4 C20 C21 N5 19.4(4)
C21 N5 C22 C23 89.5(3)
C19 N5 C22 C23 -157.3(3)
Zn2 N5 C22 C23 -39.5(3)
C24 N6 C23 C22 139.8(3)
Zn2 N6 C23 C22 -44.2(3)
N5 C22 C23 N6 56.4(4)
C23 N6 C24 C2 177.6(3)
Zn2 N6 C24 C2 2.4(5)
C1 C2 C24 N6 -0.7(6)
C3 C2 C24 N6 -179.7(3)
C7 N1 C25 C26 -158.0(3)
C8 N1 C25 C26 80.9(4)
N1 C25 C26 C27 98.8(5)
N1 C25 C26 C31 -81.2(5)
C31 C26 C27 C28 2.3(6)
C25 C26 C27 C28 -177.7(4)
C26 C27 C28 C29 -1.0(8)
C27 C28 C29 C30 -0.8(8)
C28 C29 C30 C31 1.3(8)
C29 C30 C31 C26 0.0(7)
C27 C26 C31 C30 -1.8(6)
C25 C26 C31 C30 178.1(4)
C19 N4 C32 C33 -159.3(3)
C20 N4 C32 C33 78.7(4)
N4 C32 C33 C34 10.4(5)
N4 C32 C33 C38 -171.1(3)
C38 C33 C34 C35 -1.5(6)
C32 C33 C34 C35 177.1(4)
C33 C34 C35 C36 -1.2(6)
C34 C35 C36 C37 1.9(6)
C35 C36 C37 C38 0.1(6)
C36 C37 C38 C33 -2.8(6)
C34 C33 C38 C37 3.5(6)
C32 C33 C38 C37 -175.1(4)
Zn2 O4 C39 O3 -5.7(4)
Zn2 O4 C39 C42 174.2(3)
Zn1 O5 C40 O6 -3.8(4)
Zn1 O5 C40 C41 175.5(3)
O5 Zn1 C40 O6 176.7(4)
N3 Zn1 C40 O6 6.2(2)
O1 Zn1 C40 O6 -170.37(18)
O2 Zn1 C40 O6 100.6(2)
N2 Zn1 C40 O6 -77.6(2)
Zn2 Zn1 C40 O6 143.78(18)
N3 Zn1 C40 O5 -170.6(2)
O1 Zn1 C40 O5 12.9(3)
O2 Zn1 C40 O5 -76.1(2)
N2 Zn1 C40 O5 105.6(2)
Zn2 Zn1 C40 O5 -33.0(2)
O5 Zn1 C40 C41 -14.8(10)
N3 Zn1 C40 C41 174.6(10)
O1 Zn1 C40 C41 -1.9(11)
O2 Zn1 C40 C41 -90.9(11)
N2 Zn1 C40 C41 90.8(11)
Zn2 Zn1 C40 C41 -47.8(11)
